data_4127579
loop_
_publ_author_name
'Zhao, Kuo'
'Yamashita, Kenji'
'Carpenter, Joseph E.'
'Sherwood, Trevor C.'
'Ewing, William R.'
'Cheng, Peter T. W.'
'Knowles, Robert R.'

_publ_section_title
;
 Catalytic Ring Expansions of Cyclic Alcohols Enabled by Proton-Coupled
 Electron Transfer.
;
_journal_issue 22
_journal_name_full 'Journal of the American Chemical Society'
_journal_page_first 8752
_journal_page_last 8757
_journal_paper_doi 10.1021/jacs.9b03973
_journal_volume 141
_journal_year 2019
_chemical_absolute_configuration ad
_chemical_formula_sum 'C14 H25 N O3'
_chemical_formula_weight 255.35
_chemical_name_common KZ3
_space_group_crystal_system monoclinic
_space_group_IT_number 9
_space_group_name_Hall 'C -2yc'
_space_group_name_H-M_alt 'C 1 c 1'
_symmetry_space_group_name_Hall 'C -2yc'
_symmetry_space_group_name_H-M 'C 1 c 1'
_atom_sites_solution_hydrogens geom
_cell_angle_alpha 90
_cell_angle_beta 98.4333(7)
_cell_angle_gamma 90
_cell_formula_units_Z 4
_cell_length_a 6.67270(10)
_cell_length_b 17.8456(4)
_cell_length_c 12.3622(3)
_cell_measurement_reflns_used 8462
_cell_measurement_temperature 100.(2)
_cell_measurement_theta_max 68.5041
_cell_measurement_theta_min 3.6145
_cell_volume 1456.15(5)
_computing_cell_refinement 'SAINT V8.38A (Bruker AXS Inc., 2017)'
_computing_data_collection 'Bruker Instrument Service vV6.2.6'
_computing_data_reduction 'SAINT V8.38A (Bruker AXS Inc., 2017)'
_computing_molecular_graphics 'shelXle (C.B. Huebschle, rev 833)'
_computing_structure_refinement 'SHELXL-2014/7 (Sheldrick, 2014)'
_computing_structure_solution 'SHELXT (Sheldrick, 2016)'
_diffrn_ambient_temperature 100.(2)
_diffrn_detector_area_resol_mean 10.4167
_diffrn_measured_fraction_theta_full 0.998
_diffrn_measured_fraction_theta_max 0.998
_diffrn_measurement_device_type 'Bruker Photon 100 CMOS'
_diffrn_radiation_type 'Cu K\a'
_diffrn_radiation_wavelength 1.54178
_diffrn_reflns_av_R_equivalents 0.0201
_diffrn_reflns_av_unetI/netI 0.0174
_diffrn_reflns_limit_h_max 7
_diffrn_reflns_limit_h_min -7
_diffrn_reflns_limit_k_max 21
_diffrn_reflns_limit_k_min -21
_diffrn_reflns_limit_l_max 14
_diffrn_reflns_limit_l_min -14
_diffrn_reflns_number 10993
_diffrn_reflns_theta_full 66.56
_diffrn_reflns_theta_max 66.56
_diffrn_reflns_theta_min 4.96
_diffrn_source 'I\mS microfocus source'
_exptl_absorpt_coefficient_mu 0.648
_exptl_absorpt_correction_T_max 0.90
_exptl_absorpt_correction_T_min 0.79
_exptl_absorpt_correction_type multi-scan
_exptl_absorpt_process_details 'SADABS V2014/5 (Bruker AXS Inc.)'
_exptl_crystal_density_diffrn 1.165
_exptl_crystal_density_method 'not measured'
_exptl_crystal_description 'irregular prism'
_exptl_crystal_F_000 560
_exptl_crystal_size_max 0.390
_exptl_crystal_size_mid 0.168
_exptl_crystal_size_min 0.164
_refine_diff_density_max 0.134
_refine_diff_density_min -0.130
_refine_ls_abs_structure_details
;
 Flack x determined using 1174 quotients [(I+)-(I-)]/[(I+)+(I-)]
 (Parsons, Flack and Wagner, Acta Cryst. B69 (2013) 249-259).
;
_refine_ls_abs_structure_Flack 0.06(4)
_refine_ls_extinction_method none
_refine_ls_goodness_of_fit_ref 1.074
_refine_ls_hydrogen_treatment constr
_refine_ls_matrix_type full
_refine_ls_number_parameters 168
_refine_ls_number_reflns 2494
_refine_ls_number_restraints 2
_refine_ls_restrained_S_all 1.074
_refine_ls_R_factor_all 0.0225
_refine_ls_R_factor_gt 0.0222
_refine_ls_shift/su_max 0.000
_refine_ls_shift/su_mean 0.000
_refine_ls_structure_factor_coef Fsqd
_refine_ls_weighting_details 'w=1/[\s^2^(Fo^2^)+(0.0272P)^2^+0.4169P] where P=(Fo^2^+2Fc^2^)/3'
_refine_ls_weighting_scheme calc
_refine_ls_wR_factor_gt 0.0548
_refine_ls_wR_factor_ref 0.0549
_reflns_number_gt 2477
_reflns_number_total 2494
_reflns_threshold_expression 'I > 2\s(I)'
_cod_data_source_file ja9b03973_si_003.cif
_cod_data_source_block PDJKZ3
_cod_database_code 4127579

loop_
_space_group_symop_operation_xyz
'x, y, z'
'x, -y, z+1/2'
'x+1/2, y+1/2, z'
'x+1/2, -y+1/2, z+1/2'

loop_
_atom_site_type_symbol
_atom_site_label
_atom_site_fract_x
_atom_site_fract_y
_atom_site_fract_z
_atom_site_U_iso_or_equiv
_atom_site_adp_type
_atom_site_calc_flag
_atom_site_refinement_flags_adp
_atom_site_refinement_flags_posn
_atom_site_occupancy
O O1 0.30504(18) 0.27529(6) 0.34584(10) 0.0217(3) Uani d . . 1
N N1 0.58422(19) 0.27566(7) 0.58444(10) 0.0149(3) Uani d . . 1
C C1 0.7848(2) 0.29548(9) 0.55750(13) 0.0168(3) Uani d . . 1
H H1A 0.889725 0.28096 0.61906 0.02 Uiso calc U R 1
H H1B 0.792253 0.350458 0.548192 0.02 Uiso calc U R 1
C C14 0.2789(3) 0.46979(10) 0.68476(15) 0.0274(4) Uani d . . 1
H H14A 0.19343 0.514555 0.682951 0.041 Uiso calc U R 1
H H14B 0.398356 0.476078 0.740421 0.041 Uiso calc U R 1
H H14C 0.201773 0.425903 0.702609 0.041 Uiso calc U R 1
O O2 0.27502(16) 0.30882(6) 0.62401(9) 0.0189(3) Uani d . . 1
C C2 0.8293(3) 0.25702(9) 0.45326(14) 0.0183(3) Uani d . . 1
H H2A 0.842045 0.202434 0.466812 0.022 Uiso calc U R 1
H H2B 0.961149 0.275291 0.436087 0.022 Uiso calc U R 1
C C3 0.6662(3) 0.27046(9) 0.35325(14) 0.0187(3) Uani d . . 1
H H3 0.709786 0.24143 0.291527 0.022 Uiso calc U R 1
O O3 0.49295(16) 0.39682(6) 0.57658(9) 0.0173(2) Uani d . . 1
C C4 0.4602(2) 0.23954(9) 0.36940(13) 0.0167(3) Uani d . . 1
C C5 0.4505(2) 0.15836(9) 0.40962(12) 0.0177(3) Uani d . . 1
H H5 0.585678 0.134085 0.409956 0.021 Uiso calc U R 1
C C6 0.3962(2) 0.15766(9) 0.52640(13) 0.0182(3) Uani d . . 1
H H6A 0.261908 0.181537 0.525019 0.022 Uiso calc U R 1
H H6B 0.383832 0.104917 0.54935 0.022 Uiso calc U R 1
C C9 0.2905(3) 0.11498(10) 0.33236(13) 0.0236(4) Uani d . . 1
H H9A 0.327592 0.114884 0.258529 0.035 Uiso calc U R 1
H H9B 0.158176 0.139066 0.330893 0.035 Uiso calc U R 1
H H9C 0.283622 0.063285 0.358291 0.035 Uiso calc U R 1
C C8 0.6527(3) 0.35233(10) 0.31681(14) 0.0238(4) Uani d . . 1
H H8A 0.787277 0.369998 0.305716 0.036 Uiso calc U R 1
H H8B 0.603011 0.382851 0.373192 0.036 Uiso calc U R 1
H H8C 0.559231 0.356656 0.248145 0.036 Uiso calc U R 1
C C7 0.5478(2) 0.19744(9) 0.61207(12) 0.0161(3) Uani d . . 1
H H7A 0.496618 0.195914 0.683269 0.019 Uiso calc U R 1
H H7B 0.677963 0.169917 0.620493 0.019 Uiso calc U R 1
C C10 0.4374(2) 0.32615(9) 0.59732(12) 0.0141(3) Uani d . . 1
C C11 0.3461(3) 0.45865(8) 0.57331(14) 0.0187(3) Uani d . . 1
C C12 0.1697(3) 0.44491(10) 0.48277(14) 0.0254(4) Uani d . . 1
H H12A 0.221739 0.433745 0.41442 0.038 Uiso calc U R 1
H H12B 0.084098 0.489735 0.472984 0.038 Uiso calc U R 1
H H12C 0.08947 0.402381 0.502544 0.038 Uiso calc U R 1
C C13 0.4726(3) 0.52480(9) 0.54583(16) 0.0262(4) Uani d . . 1
H H13A 0.519221 0.515977 0.475333 0.039 Uiso calc U R 1
H H13B 0.590021 0.530625 0.60293 0.039 Uiso calc U R 1
H H13C 0.390341 0.570481 0.541501 0.039 Uiso calc U R 1

loop_
_atom_site_aniso_label
_atom_site_aniso_U_11
_atom_site_aniso_U_22
_atom_site_aniso_U_33
_atom_site_aniso_U_12
_atom_site_aniso_U_13
_atom_site_aniso_U_23
O1 0.0191(6) 0.0264(6) 0.0185(6) 0.0030(5) -0.0011(4) 0.0034(5)
N1 0.0127(7) 0.0165(7) 0.0154(6) -0.0015(5) 0.0019(5) -0.0001(5)
C1 0.0106(8) 0.0209(8) 0.0190(8) -0.0010(6) 0.0019(6) -0.0014(6)
C14 0.0311(10) 0.0255(9) 0.0273(9) 0.0072(8) 0.0098(7) -0.0018(7)
O2 0.0166(7) 0.0206(6) 0.0205(6) -0.0003(4) 0.0062(5) 0.0036(5)
C2 0.0135(8) 0.0192(8) 0.0233(8) -0.0001(6) 0.0062(6) -0.0009(7)
C3 0.0207(9) 0.0202(8) 0.0163(8) -0.0016(6) 0.0065(6) -0.0010(6)
O3 0.0155(6) 0.0163(5) 0.0209(6) 0.0012(4) 0.0052(4) 0.0000(4)
C4 0.0200(8) 0.0196(8) 0.0098(7) -0.0011(6) 0.0000(6) -0.0021(6)
C5 0.0155(8) 0.0190(8) 0.0178(8) -0.0002(6) -0.0002(6) -0.0008(6)
C6 0.0180(8) 0.0167(7) 0.0196(8) -0.0014(6) 0.0019(6) 0.0031(6)
C9 0.0253(10) 0.0238(8) 0.0205(9) -0.0045(7) -0.0006(7) -0.0008(7)
C8 0.0283(9) 0.0239(9) 0.0205(8) -0.0030(7) 0.0079(7) 0.0027(7)
C7 0.0158(9) 0.0163(8) 0.0160(8) 0.0006(6) 0.0015(6) 0.0027(6)
C10 0.0132(8) 0.0188(8) 0.0103(7) -0.0012(6) 0.0019(5) 0.0003(6)
C11 0.0193(8) 0.0146(7) 0.0229(8) 0.0027(6) 0.0052(6) 0.0010(6)
C12 0.0237(9) 0.0217(8) 0.0296(10) 0.0023(7) 0.0003(7) 0.0044(7)
C13 0.0273(10) 0.0183(8) 0.0340(10) -0.0018(7) 0.0077(8) -0.0007(7)

loop_
_atom_type_symbol
_atom_type_description
_atom_type_scat_dispersion_real
_atom_type_scat_dispersion_imag
_atom_type_scat_source
C C 0.0181 0.0091 'International Tables Vol C Tables 4.2.6.8 and 6.1.1.4'
H H 0.0000 0.0000 'International Tables Vol C Tables 4.2.6.8 and 6.1.1.4'
N N 0.0311 0.0180 'International Tables Vol C Tables 4.2.6.8 and 6.1.1.4'
O O 0.0492 0.0322 'International Tables Vol C Tables 4.2.6.8 and 6.1.1.4'

loop_
_geom_angle_atom_site_label_1
_geom_angle_atom_site_label_2
_geom_angle_atom_site_label_3
_geom_angle
C10 N1 C7 117.22(13)
C10 N1 C1 124.34(13)
C7 N1 C1 118.02(13)
N1 C1 C2 112.30(13)
N1 C1 H1A 109.1
C2 C1 H1A 109.1
N1 C1 H1B 109.1
C2 C1 H1B 109.1
H1A C1 H1B 107.9
C11 C14 H14A 109.5
C11 C14 H14B 109.5
H14A C14 H14B 109.5
C11 C14 H14C 109.5
H14A C14 H14C 109.5
H14B C14 H14C 109.5
C1 C2 C3 113.91(14)
C1 C2 H2A 108.8
C3 C2 H2A 108.8
C1 C2 H2B 108.8
C3 C2 H2B 108.8
H2A C2 H2B 107.7
C4 C3 C8 111.72(14)
C4 C3 C2 112.55(13)
C8 C3 C2 112.92(14)
C4 C3 H3 106.4
C8 C3 H3 106.4
C2 C3 H3 106.4
C10 O3 C11 120.33(12)
O1 C4 C3 122.21(14)
O1 C4 C5 119.86(15)
C3 C4 C5 117.80(14)
C9 C5 C4 109.45(13)
C9 C5 C6 109.99(13)
C4 C5 C6 109.76(13)
C9 C5 H5 109.2
C4 C5 H5 109.2
C6 C5 H5 109.2
C7 C6 C5 115.04(13)
C7 C6 H6A 108.5
C5 C6 H6A 108.5
C7 C6 H6B 108.5
C5 C6 H6B 108.5
H6A C6 H6B 107.5
C5 C9 H9A 109.5
C5 C9 H9B 109.5
H9A C9 H9B 109.5
C5 C9 H9C 109.5
H9A C9 H9C 109.5
H9B C9 H9C 109.5
C3 C8 H8A 109.5
C3 C8 H8B 109.5
H8A C8 H8B 109.5
C3 C8 H8C 109.5
H8A C8 H8C 109.5
H8B C8 H8C 109.5
N1 C7 C6 113.36(12)
N1 C7 H7A 108.9
C6 C7 H7A 108.9
N1 C7 H7B 108.9
C6 C7 H7B 108.9
H7A C7 H7B 107.7
O2 C10 O3 124.68(15)
O2 C10 N1 123.32(15)
O3 C10 N1 112.00(13)
O3 C11 C13 101.47(13)
O3 C11 C12 109.86(13)
C13 C11 C12 110.89(14)
O3 C11 C14 110.85(13)
C13 C11 C14 110.36(14)
C12 C11 C14 112.85(15)
C11 C12 H12A 109.5
C11 C12 H12B 109.5
H12A C12 H12B 109.5
C11 C12 H12C 109.5
H12A C12 H12C 109.5
H12B C12 H12C 109.5
C11 C13 H13A 109.5
C11 C13 H13B 109.5
H13A C13 H13B 109.5
C11 C13 H13C 109.5
H13A C13 H13C 109.5
H13B C13 H13C 109.5

loop_
_geom_bond_atom_site_label_1
_geom_bond_atom_site_label_2
_geom_bond_distance
O1 C4 1.215(2)
N1 C10 1.358(2)
N1 C7 1.466(2)
N1 C1 1.469(2)
C1 C2 1.527(2)
C1 H1A 0.99
C1 H1B 0.99
C14 C11 1.523(2)
C14 H14A 0.98
C14 H14B 0.98
C14 H14C 0.98
O2 C10 1.218(2)
C2 C3 1.541(2)
C2 H2A 0.99
C2 H2B 0.99
C3 C4 1.521(2)
C3 C8 1.528(2)
C3 H3 1.0
O3 C10 1.350(2)
O3 C11 1.4723(19)
C4 C5 1.536(2)
C5 C9 1.534(2)
C5 C6 1.539(2)
C5 H5 1.0
C6 C7 1.528(2)
C6 H6A 0.99
C6 H6B 0.99
C9 H9A 0.98
C9 H9B 0.98
C9 H9C 0.98
C8 H8A 0.98
C8 H8B 0.98
C8 H8C 0.98
C7 H7A 0.99
C7 H7B 0.99
C11 C13 1.519(2)
C11 C12 1.521(2)
C12 H12A 0.98
C12 H12B 0.98
C12 H12C 0.98
C13 H13A 0.98
C13 H13B 0.98
C13 H13C 0.98

loop_
_geom_hbond_atom_site_label_D
_geom_hbond_atom_site_label_H
_geom_hbond_atom_site_label_A
_geom_hbond_site_symmetry_A
_geom_hbond_distance_DH
_geom_hbond_distance_HA
_geom_hbond_distance_DA
_geom_hbond_angle_DHA
C14 H14C O2 . 0.98 2.38 2.968(2) 117.6
C3 H3 O2 4_554 1.00 2.36 3.341(2) 168.5
C6 H6A O2 . 0.99 2.58 3.110(2) 113.8
C12 H12C O2 . 0.98 2.46 3.013(2) 115.7

loop_
_geom_torsion_atom_site_label_1
_geom_torsion_atom_site_label_2
_geom_torsion_atom_site_label_3
_geom_torsion_atom_site_label_4
_geom_torsion
C10 N1 C1 C2 -123.01(15)
C7 N1 C1 C2 64.61(17)
N1 C1 C2 C3 54.26(19)
C1 C2 C3 C4 -62.14(18)
C1 C2 C3 C8 65.50(18)
C8 C3 C4 O1 6.1(2)
C2 C3 C4 O1 134.35(16)
C8 C3 C4 C5 -178.12(13)
C2 C3 C4 C5 -49.84(18)
O1 C4 C5 C9 48.57(19)
C3 C4 C5 C9 -127.33(15)
O1 C4 C5 C6 -72.23(18)
C3 C4 C5 C6 111.86(15)
C9 C5 C6 C7 178.42(14)
C4 C5 C6 C7 -61.10(17)
C10 N1 C7 C6 75.27(17)
C1 N1 C7 C6 -111.81(15)
C5 C6 C7 N1 56.09(18)
C11 O3 C10 O2 -6.9(2)
C11 O3 C10 N1 172.77(12)
C7 N1 C10 O2 -4.5(2)
C1 N1 C10 O2 -176.91(14)
C7 N1 C10 O3 175.82(12)
C1 N1 C10 O3 3.39(19)
C10 O3 C11 C13 -178.92(13)
C10 O3 C11 C12 -61.52(18)
C10 O3 C11 C14 63.88(18)
